data_2002101
loop_
_publ_author_name
'Erickson, M. S.'
'Schilling, P. J.'
'Fronczek, F. R.'
'Watkins, S. F.'

_publ_section_title
;
 Structure of a cyclotetradecadiene
;
_journal_issue 1
_journal_name_full 'Acta Crystallographica Section C'
_journal_page_first 165
_journal_page_last 167
_journal_paper_doi 10.1107/S0108270192008813
_journal_volume 49
_journal_year 1993
_chemical_formula_sum 'C22 H32 O8'
_chemical_formula_weight 424.5
_symmetry_cell_setting orthorhombic
_symmetry_space_group_name_Hall '-P 2ac 2ab'
_symmetry_space_group_name_H-M 'P b c a'
_atom_type_scat_source IntTabIV
_cell_angle_alpha 90
_cell_angle_beta 90
_cell_angle_gamma 90
_cell_formula_units_Z 8
_cell_length_a 22.669(6)
_cell_length_b 15.663(6)
_cell_length_c 12.995(4)
_cell_measurement_reflns_used 25
_cell_measurement_temperature 294
_cell_measurement_theta_max 23
_cell_measurement_theta_min 11
_cell_volume 4614(3)
_diffrn_measurement_device 'Enraf-Nonius CAD-4'
_diffrn_measurement_method \w-2\q
_diffrn_radiation_type CuK\a
_diffrn_radiation_wavelength 1.54184
_diffrn_reflns_limit_h_max 28
_diffrn_reflns_limit_h_min 0
_diffrn_reflns_limit_k_max 19
_diffrn_reflns_limit_k_min 0
_diffrn_reflns_limit_l_max 16
_diffrn_reflns_limit_l_min 0
_diffrn_reflns_number 4982
_diffrn_reflns_theta_max 75
_diffrn_standards_decay_% -2.0
_diffrn_standards_interval_time 166.7
_diffrn_standards_number 3
_exptl_absorpt_coefficient_mu 0.73
_exptl_absorpt_correction_T_max 1.000
_exptl_absorpt_correction_T_min 0.872
_exptl_absorpt_correction_type empirical
_exptl_crystal_colour Colorless
_exptl_crystal_density_diffrn 1.222
_exptl_crystal_description Needle
_exptl_crystal_size_max 0.50
_exptl_crystal_size_mid 0.30
_exptl_crystal_size_min 0.17
_refine_diff_density_max 0.24
_refine_diff_density_min -0.25
_refine_ls_extinction_coef 'g = 2.6(2)x10^-7^'
_refine_ls_extinction_method '(1+gI~c~)^-1^ applied to F~c~'
_refine_ls_goodness_of_fit_obs 2.225
_refine_ls_hydrogen_treatment noref
_refine_ls_number_parameters 272
_refine_ls_number_reflns 3017
_refine_ls_R_factor_obs 0.080
_refine_ls_shift/esd_max <0.01
_refine_ls_structure_factor_coef F
_refine_ls_weighting_details 'w = 4F~o~^2^[\s^2^(I)+(0.02F~o~^2^)^2^]^-1^'
_refine_ls_weighting_scheme calc
_refine_ls_wR_factor_obs 0.073
_reflns_number_observed 3017
_reflns_number_total 4469
_reflns_observed_criterion I>\s(I)
_cod_data_source_file st1014.cif
_cod_data_source_block st1014_structure_1_of_1
_cod_depositor_comments
;
The following automatic conversions were performed:

'_refine_ls_weighting_scheme' value '
w = 4F~o~^2^[\s^2^(I)+(0.02F~o~^2^)^2^]^-1^' was changed to 'calc'.
New tag '_refine_ls_weighting_details' was created. The value of the
new tag was set to 'w = 4F~o~^2^[\s^2^(I)+(0.02F~o~^2^)^2^]^-1^'.

Automatic conversion script
Id: cif_fix_values 3143 2015-03-26 13:38:13Z robertas 
;
_cod_original_cell_volume 4614(4)
_cod_database_code 2002101

loop_
_atom_site_label
_atom_site_fract_x
_atom_site_fract_y
_atom_site_fract_z
O1 .79230(10) .3359(2) .4903(2)
O2 .88130(10) .3133(2) .4232(2)
O3 .85560(10) .1504(2) .2461(2)
O4 .82110(10) .1340(2) .4037(2)
O5 .56960(10) .0989(2) -.0395(2)
O6 .48730(10) .1615(2) .0161(2)
O7 .51400(10) .1829(2) .2852(2)
O8 .51900(10) .0571(2) .2059(2)
C1 .80160(10) .2660(2) .3251(3)
C2 .73350(10) .2547(2) .3298(3)
C3 .7080(2) .2109(2) .2385(3)
C4 .6608(2) .1647(3) .2369(3)
C5 .6318(2) .1302(2) .1426(3)
C6 .56850(10) .1698(2) .1255(3)
C7 .5707(2) .2687(2) .1239(3)
C8 .6060(2) .3041(2) .0339(3)
C9 .6156(2) .3999(2) .0396(3)
C10 .6579(2) .4299(2) .1239(3)
C11 .7227(2) .4162(3) .0976(3)
C12 .7622(2) .4516(2) .1793(3)
C13 .8013(2) .4120(3) .2376(3)
C14 .8206(2) .3201(3) .2322(3)
C15 .8220(2) .3085(2) .4224(3)
C16 .9085(2) .3539(3) .5108(3)
C17 .83040(10) .1771(2) .3188(3)
C18 .8454(2) .0478(3) .4072(3)
C19 .53010(10) .1408(2) .2145(3)
C20 .4846(2) .0188(3) .2874(4)
C21 .5439(2) .1377(2) .0251(3)
C22 .4585(2) .1380(3) -.0784(3)
H2a .7160 .3095 .3352
H2b .7241 .2220 .3892
H3 .7284 .2175 .1751
H4 .6431 .1515 .3012
H5a .6281 .0700 .1492
H5b .6556 .1430 .0845
H7a .5881 .2878 .1861
H7b .5314 .2897 .1194
H8a .5854 .2915 -.0280
H8b .6434 .2768 .0328
H9a .5784 .4261 .0513
H9b .6308 .4183 -.0247
H10a .6492 .3993 .1852
H10b .6516 .4891 .1351
H11a .7312 .4439 .0342
H11b .7299 .3567 .0909
H12 .7585 .5112 .1910
H13 .8194 .4457 .2893
H14a .8042 .2954 .1718
H14b .8624 .3188 .2280
H16a .9501 .3534 .5026
H16b .8951 .4112 .5156
H16c .8982 .3239 .5716
H18a .8362 .0223 .4716
H18b .8288 .0146 .3532
H18c .8870 .0503 .3990
H20a .4794 -.0402 .2736
H20b .5045 .0257 .3510
H20c .4471 .0458 .2908
H22a .4188 .1576 -.0771
H22b .4786 .1631 -.1347
H22c .4588 .0776 -.0854

loop_
_geom_angle_atom_site_label_1
_geom_angle_atom_site_label_2
_geom_angle_atom_site_label_3
_geom_angle
_geom_angle_publ_flag
C2 C1 C14 111.9(3) yes
C1 C2 C3 114.0(3) yes
C2 C3 C4 126.3(3) yes
C3 C4 C5 125.5(3) yes
C4 C5 C6 111.9(3) yes
C5 C6 C7 111.5(3) yes
C6 C7 C8 113.1(3) yes
C7 C8 C9 113.5(3) yes
C8 C9 C10 115.4(3) yes
C9 C10 C11 113.6(3) yes
C10 C11 C12 111.4(3) yes
C11 C12 C13 129.4(4) yes
C12 C13 C14 128.2(4) yes
C1 C14 C13 114.2(3) yes

loop_
_geom_bond_atom_site_label_1
_geom_bond_atom_site_label_2
_geom_bond_distance
_geom_bond_publ_flag
O1 C15 1.190(5) no
O2 C15 1.346(4) no
O2 C16 1.443(5) no
O3 C17 1.181(4) no
O4 C17 1.311(4) no
O4 C18 1.458(5) no
O5 C21 1.188(5) no
O6 C21 1.342(4) no
O6 C22 1.438(5) no
O7 C19 1.189(4) no
O8 C19 1.340(4) no
O8 C20 1.446(5) no
C1 C2 1.554(4) yes
C1 C14 1.538(5) yes
C1 C15 1.502(5) no
C1 C17 1.539(5) no
C2 C3 1.488(5) yes
C3 C4 1.292(5) yes
C4 C5 1.493(5) yes
C5 C6 1.579(5) yes
C6 C7 1.549(5) yes
C6 C19 1.517(5) no
C6 C21 1.506(5) no
C7 C8 1.523(5) yes
C8 C9 1.518(5) yes
C9 C10 1.530(6) yes
C10 C11 1.524(5) yes
C11 C12 1.494(6) yes
C12 C13 1.320(6) yes
C13 C14 1.506(6) yes
